data_2226332
loop_
_publ_author_name
'Shahani, Tara'
'Fun, Hoong-Kun'
'Ragavan, R. Venkat'
'Vijayakumar, V.'
'Sarveswari, S.'

_publ_section_title
;
 5-Ethyl-4-methyl-1<i>H</i>-pyrazol-3(2<i>H</i>)-one
;
_journal_coeditor_code WN2385
_journal_issue 6
_journal_name_full 'Acta Crystallographica Section E'
_journal_page_first o1357
_journal_page_last o1358
_journal_paper_doi 10.1107/S160053681001696X
_journal_volume 66
_journal_year 2010
_chemical_formula_iupac 'C6 H10 N2 O'
_chemical_formula_moiety 'C6 H10 N2 O'
_chemical_formula_sum 'C6 H10 N2 O'
_chemical_formula_weight 126.16
_chemical_name_systematic
;
5-Ethyl-4-methyl-1<i>H</i>-pyrazol-3(2<i>H</i>)-one
;
_space_group_IT_number 14
_symmetry_cell_setting monoclinic
_symmetry_space_group_name_Hall '-P 2ybc'
_symmetry_space_group_name_H-M 'P 1 21/c 1'
_atom_sites_solution_hydrogens geom
_atom_sites_solution_primary direct
_atom_sites_solution_secondary difmap
_audit_creation_method SHELXL-97
_cell_angle_alpha 90.00
_cell_angle_beta 109.955(5)
_cell_angle_gamma 90.00
_cell_formula_units_Z 4
_cell_length_a 8.374(2)
_cell_length_b 7.2881(16)
_cell_length_c 11.300(3)
_cell_measurement_reflns_used 3666
_cell_measurement_temperature 100
_cell_measurement_theta_max 34.52
_cell_measurement_theta_min 2.59
_cell_volume 648.2(3)
_computing_cell_refinement 'SAINT (Bruker, 2009)'
_computing_data_collection 'APEX2 (Bruker, 2009)'
_computing_data_reduction 'SAINT (Bruker, 2009)'
_computing_molecular_graphics 'SHELXTL (Sheldrick, 2008)'
_computing_publication_material
;
SHELXTL (Sheldrick, 2008) and PLATON (Spek, 2009)
;
_computing_structure_refinement 'SHELXTL (Sheldrick, 2008)'
_computing_structure_solution 'SHELXTL (Sheldrick, 2008)'
_diffrn_ambient_temperature 100
_diffrn_measured_fraction_theta_full 0.992
_diffrn_measured_fraction_theta_max 0.992
_diffrn_measurement_device_type
;
Bruker APEXII DUO CCD area-detector diffractometer
;
_diffrn_measurement_method '\f and \w scans'
_diffrn_radiation_monochromator graphite
_diffrn_radiation_source 'fine-focus sealed tube'
_diffrn_radiation_type MoK\a
_diffrn_radiation_wavelength 0.71073
_diffrn_reflns_av_R_equivalents 0.0291
_diffrn_reflns_av_sigmaI/netI 0.0291
_diffrn_reflns_limit_h_max 13
_diffrn_reflns_limit_h_min -13
_diffrn_reflns_limit_k_max 11
_diffrn_reflns_limit_k_min -11
_diffrn_reflns_limit_l_max 17
_diffrn_reflns_limit_l_min -18
_diffrn_reflns_number 10018
_diffrn_reflns_theta_full 34.57
_diffrn_reflns_theta_max 34.57
_diffrn_reflns_theta_min 3.39
_diffrn_standards_number 0
_exptl_absorpt_coefficient_mu 0.091
_exptl_absorpt_correction_T_max 0.9918
_exptl_absorpt_correction_T_min 0.9540
_exptl_absorpt_correction_type multi-scan
_exptl_absorpt_process_details '(<i>SADABS</i>; Bruker, 2009)'
_exptl_crystal_colour colourless
_exptl_crystal_density_diffrn 1.293
_exptl_crystal_density_method 'not measured'
_exptl_crystal_description plate
_exptl_crystal_F_000 272
_exptl_crystal_size_max 0.52
_exptl_crystal_size_mid 0.16
_exptl_crystal_size_min 0.09
_refine_diff_density_max 0.522
_refine_diff_density_min -0.348
_refine_ls_extinction_method none
_refine_ls_goodness_of_fit_ref 1.139
_refine_ls_hydrogen_treatment refall
_refine_ls_matrix_type full
_refine_ls_number_parameters 122
_refine_ls_number_reflns 2745
_refine_ls_number_restraints 0
_refine_ls_restrained_S_all 1.139
_refine_ls_R_factor_all 0.0481
_refine_ls_R_factor_gt 0.0386
_refine_ls_shift/su_max_lt 0.001
_refine_ls_shift/su_mean 0.000
_refine_ls_structure_factor_coef Fsqd
_refine_ls_weighting_details 'calc w=1/[\s^2^(Fo^2^)+(0.0715P)^2^+0.0472P] where P=(Fo^2^+2Fc^2^)/3'
_refine_ls_weighting_scheme calc
_refine_ls_wR_factor_gt 0.1067
_refine_ls_wR_factor_ref 0.1227
_reflns_number_gt 2325
_reflns_number_total 2745
_reflns_threshold_expression I>2\s(I)
_cod_data_source_file wn2385.cif
_cod_data_source_block I
_cod_depositor_comments
;
The following automatic conversions were performed:
'_symmetry_cell_setting' value 'Monoclinic' changed to 'monoclinic'
according to '/home/saulius/struct/CIF-dictionaries/cif_core.dic'
dictionary named 'cif_core.dic' version 2.4.1 from 2010-06-29.

Automatic conversion script
Id: cif_fix_enum 1527 2010-12-29 10:47:43Z saulius 
;
_cod_original_cell_volume 648.3(3)
_cod_original_sg_symbol_H-M 'P 21/c'
_cod_database_code 2226332
_cod_database_fobs_code 2226332

loop_
_symmetry_equiv_pos_as_xyz
'x, y, z'
'-x, y+1/2, -z+1/2'
'-x, -y, -z'
'x, -y-1/2, z-1/2'

loop_
_atom_site_type_symbol
_atom_site_label
_atom_site_fract_x
_atom_site_fract_y
_atom_site_fract_z
_atom_site_U_iso_or_equiv
_atom_site_adp_type
_atom_site_calc_flag
_atom_site_refinement_flags
_atom_site_occupancy
_atom_site_disorder_assembly
_atom_site_disorder_group
O O1 0.42822(7) 0.62337(8) 0.11992(5) 0.01463(13) Uani d . 1 . .
N N1 0.42529(8) 0.69441(9) -0.08076(6) 0.01353(13) Uani d . 1 . .
N N2 0.35794(9) 0.82809(9) -0.16813(6) 0.01431(13) Uani d . 1 . .
C C1 0.38533(9) 0.73007(10) 0.02374(6) 0.01110(13) Uani d . 1 . .
C C2 0.29351(9) 0.89787(9) 0.00188(6) 0.01142(13) Uani d . 1 . .
C C3 0.28136(9) 0.95309(10) -0.11791(7) 0.01249(14) Uani d . 1 . .
C C4 0.19811(10) 1.11714(10) -0.19250(7) 0.01638(15) Uani d . 1 . .
C C5 0.05452(11) 1.06785(12) -0.31308(8) 0.02089(17) Uani d . 1 . .
C C6 0.22769(10) 0.99011(11) 0.09370(7) 0.01700(15) Uani d . 1 . .
H H4A 0.1538(18) 1.1950(18) -0.1386(13) 0.026(3) Uiso d . 1 . .
H H4B 0.2822(16) 1.1904(17) -0.2159(11) 0.019(3) Uiso d . 1 . .
H H5A -0.0064(17) 1.1779(18) -0.3632(13) 0.025(3) Uiso d . 1 . .
H H5B -0.0336(19) 0.991(2) -0.2946(14) 0.038(4) Uiso d . 1 . .
H H5C 0.0961(19) 0.994(2) -0.3704(15) 0.036(4) Uiso d . 1 . .
H H6A 0.3195(17) 1.0187(18) 0.1773(13) 0.027(3) Uiso d . 1 . .
H H6B 0.147(2) 0.9115(19) 0.1185(14) 0.033(4) Uiso d . 1 . .
H H6C 0.163(2) 1.103(2) 0.0557(16) 0.044(4) Uiso d . 1 . .
H H1N1 0.4808(19) 0.5936(19) -0.0921(14) 0.028(3) Uiso d . 1 . .
H H1N2 0.3762(17) 0.8332(19) -0.2486(13) 0.028(3) Uiso d . 1 . .

loop_
_atom_site_aniso_label
_atom_site_aniso_U_11
_atom_site_aniso_U_22
_atom_site_aniso_U_33
_atom_site_aniso_U_12
_atom_site_aniso_U_13
_atom_site_aniso_U_23
O1 0.0221(3) 0.0147(2) 0.0089(2) 0.00498(18) 0.00754(19) 0.00296(17)
N1 0.0211(3) 0.0125(3) 0.0092(2) 0.0048(2) 0.0080(2) 0.00233(19)
N2 0.0221(3) 0.0130(3) 0.0098(3) 0.0033(2) 0.0080(2) 0.0027(2)
C1 0.0144(3) 0.0120(3) 0.0078(3) 0.0006(2) 0.0050(2) -0.0002(2)
C2 0.0142(3) 0.0109(3) 0.0096(3) 0.0009(2) 0.0047(2) -0.0003(2)
C3 0.0159(3) 0.0106(3) 0.0110(3) 0.0000(2) 0.0047(2) 0.0000(2)
C4 0.0213(3) 0.0118(3) 0.0143(3) 0.0012(2) 0.0039(3) 0.0027(2)
C5 0.0212(3) 0.0193(3) 0.0178(3) 0.0024(3) 0.0010(3) 0.0032(3)
C6 0.0208(3) 0.0187(3) 0.0132(3) 0.0048(3) 0.0079(3) -0.0015(3)

loop_
_atom_type_symbol
_atom_type_description
_atom_type_scat_dispersion_real
_atom_type_scat_dispersion_imag
_atom_type_scat_source
C C 0.0033 0.0016 'International Tables Vol C Tables 4.2.6.8 and 6.1.1.4'
H H 0.0000 0.0000 'International Tables Vol C Tables 4.2.6.8 and 6.1.1.4'
N N 0.0061 0.0033 'International Tables Vol C Tables 4.2.6.8 and 6.1.1.4'
O O 0.0106 0.0060 'International Tables Vol C Tables 4.2.6.8 and 6.1.1.4'

loop_
_geom_angle_atom_site_label_1
_geom_angle_atom_site_label_2
_geom_angle_atom_site_label_3
_geom_angle_site_symmetry_1
_geom_angle_site_symmetry_3
_geom_angle
_geom_angle_publ_flag
C1 N1 N2 . . 109.19(6) ?
C1 N1 H1N1 . . 124.9(9) ?
N2 N1 H1N1 . . 125.8(9) ?
C3 N2 N1 . . 108.49(6) ?
C3 N2 H1N2 . . 128.1(8) ?
N1 N2 H1N2 . . 123.1(8) ?
O1 C1 N1 . . 122.64(7) ?
O1 C1 C2 . . 130.32(6) ?
N1 C1 C2 . . 107.04(6) ?
C3 C2 C1 . . 105.99(6) ?
C3 C2 C6 . . 128.98(7) ?
C1 C2 C6 . . 125.03(6) ?
N2 C3 C2 . . 109.23(6) ?
N2 C3 C4 . . 120.16(7) ?
C2 C3 C4 . . 130.59(7) ?
C3 C4 C5 . . 113.02(7) ?
C3 C4 H4A . . 108.2(8) ?
C5 C4 H4A . . 109.8(8) ?
C3 C4 H4B . . 110.2(7) ?
C5 C4 H4B . . 107.8(7) ?
H4A C4 H4B . . 107.7(11) ?
C4 C5 H5A . . 114.0(8) ?
C4 C5 H5B . . 111.0(9) ?
H5A C5 H5B . . 106.9(12) ?
C4 C5 H5C . . 111.5(9) ?
H5A C5 H5C . . 106.6(12) ?
H5B C5 H5C . . 106.3(12) ?
C2 C6 H6A . . 113.4(8) ?
C2 C6 H6B . . 112.5(9) ?
H6A C6 H6B . . 103.1(11) ?
C2 C6 H6C . . 110.4(10) ?
H6A C6 H6C . . 110.9(12) ?
H6B C6 H6C . . 106.1(13) ?

loop_
_geom_bond_atom_site_label_1
_geom_bond_atom_site_label_2
_geom_bond_site_symmetry_2
_geom_bond_distance
_geom_bond_publ_flag
O1 C1 . 1.2839(9) ?
N1 C1 . 1.3578(9) ?
N1 N2 . 1.3645(9) ?
N1 H1N1 . 0.902(14) ?
N2 C3 . 1.3459(10) ?
N2 H1N2 . 0.972(14) ?
C1 C2 . 1.4206(10) ?
C2 C3 . 1.3823(10) ?
C2 C6 . 1.4908(10) ?
C3 C4 . 1.4916(11) ?
C4 C5 . 1.5209(12) ?
C4 H4A . 0.993(14) ?
C4 H4B . 0.989(13) ?
C5 H5A . 1.013(13) ?
C5 H5B . 1.003(15) ?
C5 H5C . 0.992(16) ?
C6 H6A . 1.015(13) ?
C6 H6B . 0.994(15) ?
C6 H6C . 1.000(16) ?

loop_
_geom_hbond_atom_site_label_D
_geom_hbond_atom_site_label_H
_geom_hbond_atom_site_label_A
_geom_hbond_site_symmetry_A
_geom_hbond_distance_DH
_geom_hbond_distance_HA
_geom_hbond_distance_DA
_geom_hbond_angle_DHA
_geom_hbond_publ_flag
N1 H1N1 O1 3_665 0.902(15) 1.829(15) 2.7267(11) 174.0(16) yes
N2 H1N2 O1 4_575 0.972(14) 1.715(14) 2.6777(10) 169.9(13) yes
C5 H5A Cg1 2_554 1.013(13) 2.896(15) 3.6749(14) 134.2(11) yes

loop_
_geom_torsion_atom_site_label_1
_geom_torsion_atom_site_label_2
_geom_torsion_atom_site_label_3
_geom_torsion_atom_site_label_4
_geom_torsion_site_symmetry_1
_geom_torsion_site_symmetry_2
_geom_torsion_site_symmetry_3
_geom_torsion_site_symmetry_4
_geom_torsion
_geom_torsion_publ_flag
C1 N1 N2 C3 . . . . 2.59(8) ?
N2 N1 C1 O1 . . . . 177.88(7) ?
N2 N1 C1 C2 . . . . -2.09(8) ?
O1 C1 C2 C3 . . . . -179.13(7) ?
N1 C1 C2 C3 . . . . 0.84(8) ?
O1 C1 C2 C6 . . . . 1.27(12) ?
N1 C1 C2 C6 . . . . -178.76(7) ?
N1 N2 C3 C2 . . . . -2.03(8) ?
N1 N2 C3 C4 . . . . 179.19(6) ?
C1 C2 C3 N2 . . . . 0.73(8) ?
C6 C2 C3 N2 . . . . -179.69(7) ?
C1 C2 C3 C4 . . . . 179.34(7) ?
C6 C2 C3 C4 . . . . -1.08(13) ?
N2 C3 C4 C5 . . . . 60.72(10) ?
C2 C3 C4 C5 . . . . -117.76(9) ?

loop_
_cod_related_entry_id
_cod_related_entry_database
_cod_related_entry_code
1 ChemSpider 30656103
